data_4027243
loop_
_publ_author_name
'Xinfang Xu'
'Dmitry Shabashov'
'Peter Y. Zavalij'
'Michael P. Doyle'

_publ_section_title
;
 Substrate-Dependent Divergent Outcomes from Catalytic Reactions of
 Silyl-Protected Enol Diazoacetates with Nitrile Oxides:
 Azabicyclo[3.1.0]hexanes or 5-Arylaminofuran-2(3H)-ones
;
_journal_name_full 'Journal of Organic Chemistry'
_journal_page_first 5313
_journal_page_last 5317
_journal_paper_doi 10.1021/jo3006733
_journal_volume 77
_journal_year 2012
_chemical_formula_moiety 'C12 H10 N2 O6'
_chemical_formula_sum 'C12 H10 N2 O6'
_chemical_formula_weight 278.22
_chemical_name_common Organic
_chemical_name_systematic
;
Organic
;
_space_group_IT_number 14
_symmetry_cell_setting monoclinic
_symmetry_space_group_name_Hall '-P 2ybc'
_symmetry_space_group_name_H-M 'P 1 21/c 1'
_atom_sites_solution_hydrogens difmap
_atom_sites_solution_primary direct
_atom_sites_solution_secondary difmap
_audit_creation_method 'SHELXL-97 & ZCIF'
_cell_angle_alpha 90.00
_cell_angle_beta 90.0280(10)
_cell_angle_gamma 90.00
_cell_formula_units_Z 4
_cell_length_a 6.8882(5)
_cell_length_b 20.8439(15)
_cell_length_c 8.2554(6)
_cell_measurement_reflns_used 12115
_cell_measurement_temperature 150(2)
_cell_measurement_theta_max 31.0
_cell_measurement_theta_min 2.5
_cell_volume 1185.29(15)
_computing_cell_refinement Apex2
_computing_data_collection 'Apex2 (Bruker, 2010)'
_computing_data_reduction Apex2
_computing_molecular_graphics 'XSHEL (Bruker, 2004)'
_computing_publication_material SHELXL-97
_computing_structure_refinement 'SHELXL-97 (Sheldrick, 2008)'
_computing_structure_solution 'SHELXS-97 (Sheldrick, 2008)'
_diffrn_ambient_temperature 150(2)
_diffrn_detector 'CCD area detector'
_diffrn_detector_area_resol_mean 11.198
_diffrn_detector_type 'Bruker Smart Apex II'
_diffrn_measured_fraction_theta_full 1.000
_diffrn_measured_fraction_theta_max 1.000
_diffrn_measurement_details 610,610,610,1007
_diffrn_measurement_device_type 'three-circle diffractometer'
_diffrn_measurement_method '\f and \w scans'
_diffrn_measurement_specimen_support 'MiTeGen loop'
_diffrn_orient_matrix_type standard
_diffrn_orient_matrix_UB_11 0.0455529
_diffrn_orient_matrix_UB_12 0.0451810
_diffrn_orient_matrix_UB_13 -0.0147723
_diffrn_orient_matrix_UB_21 0.0164712
_diffrn_orient_matrix_UB_22 -0.0078811
_diffrn_orient_matrix_UB_23 -0.1186722
_diffrn_orient_matrix_UB_31 -0.1368522
_diffrn_orient_matrix_UB_32 0.0140764
_diffrn_orient_matrix_UB_33 -0.0192614
_diffrn_radiation_monochromator graphite
_diffrn_radiation_source 'fine-focus sealed tube'
_diffrn_radiation_type MoK\a
_diffrn_radiation_wavelength 0.71073
_diffrn_reflns_av_R_equivalents 0.0193
_diffrn_reflns_av_sigmaI/netI 0.0148
_diffrn_reflns_limit_h_max 9
_diffrn_reflns_limit_h_min -9
_diffrn_reflns_limit_k_max 29
_diffrn_reflns_limit_k_min -29
_diffrn_reflns_limit_l_max 11
_diffrn_reflns_limit_l_min -11
_diffrn_reflns_number 17592
_diffrn_reflns_theta_full 30.00
_diffrn_reflns_theta_max 30.00
_diffrn_reflns_theta_min 1.95
_diffrn_standards_decay_% 0
_exptl_absorpt_coefficient_mu 0.128
_exptl_absorpt_correction_T_max 0.988
_exptl_absorpt_correction_T_min 0.944
_exptl_absorpt_correction_type multi-scan
_exptl_absorpt_process_details 'SADABS (Sheldrick, 2008)'
_exptl_crystal_colour colourless
_exptl_crystal_density_diffrn 1.559
_exptl_crystal_description prism
_exptl_crystal_F_000 576
_exptl_crystal_id 'Doyle/XuX XU-OX-N1 150K'
_exptl_crystal_size_max 0.50
_exptl_crystal_size_mid 0.28
_exptl_crystal_size_min 0.095
_refine_diff_density_max 0.455
_refine_diff_density_min -0.228
_refine_diff_density_rms 0.045
_refine_ls_extinction_method none
_refine_ls_goodness_of_fit_ref 1.000
_refine_ls_hydrogen_treatment refall
_refine_ls_matrix_type full
_refine_ls_number_parameters 221
_refine_ls_number_reflns 3452
_refine_ls_number_restraints 0
_refine_ls_restrained_S_all 1.000
_refine_ls_R_factor_all 0.0379
_refine_ls_R_factor_gt 0.0350
_refine_ls_shift/su_max 0.000
_refine_ls_shift/su_mean 0.000
_refine_ls_structure_factor_coef Fsqd
_refine_ls_weighting_details 'w=1/[\s^2^(Fo^2^)+(0.01P)^2^+0.809P], P=(max(Fo^2^,0)+2Fc^2^)/3'
_refine_ls_weighting_scheme calc
_refine_ls_wR_factor_gt 0.0702
_refine_ls_wR_factor_ref 0.0714
_reflns_number_gt 3196
_reflns_number_total 3452
_reflns_threshold_expression >2sigma(I)
_cod_data_source_file jo3006733_si_002.cif
_cod_data_source_block 2191
_cod_database_code 4027243

loop_
_symmetry_equiv_pos_as_xyz
'x, y, z'
'-x, y+1/2, -z+1/2'
'-x, -y, -z'
'x, -y-1/2, z-1/2'

loop_
_atom_site_label
_atom_site_type_symbol
_atom_site_fract_x
_atom_site_fract_y
_atom_site_fract_z
_atom_site_U_iso_or_equiv
_atom_site_adp_type
_atom_site_occupancy
_atom_site_symmetry_multiplicity
_atom_site_calc_flag
O1 O 0.84266(11) 0.12124(4) 0.51870(10) 0.02633(17) Uani 1 1 d
O2 O 0.79675(12) 0.16749(4) 0.28704(10) 0.02923(19) Uani 1 1 d
N3 N 0.74603(12) 0.13117(4) 0.39619(10) 0.01896(17) Uani 1 1 d
C4 C 0.55717(14) 0.09844(5) 0.38222(11) 0.01638(17) Uani 1 1 d
C5 C 0.46468(15) 0.08402(5) 0.52704(12) 0.01960(19) Uani 1 1 d
H5 H 0.523(2) 0.0953(7) 0.6261(17) 0.027(3) Uiso 1 1 d
C6 C 0.28351(16) 0.05503(5) 0.52302(13) 0.0227(2) Uani 1 1 d
H6 H 0.218(2) 0.0459(7) 0.6266(18) 0.029(4) Uiso 1 1 d
C7 C 0.20088(16) 0.03868(5) 0.37519(13) 0.0227(2) Uani 1 1 d
H7 H 0.077(2) 0.0170(7) 0.3692(17) 0.028(4) Uiso 1 1 d
C8 C 0.29701(15) 0.05248(5) 0.23086(12) 0.01934(19) Uani 1 1 d
H8 H 0.243(2) 0.0405(7) 0.1334(17) 0.025(3) Uiso 1 1 d
C9 C 0.47552(14) 0.08401(5) 0.23115(11) 0.01573(17) Uani 1 1 d
C10 C 0.56841(14) 0.09925(5) 0.07291(11) 0.01602(17) Uani 1 1 d
N11 N 0.46109(13) 0.10460(4) -0.07697(10) 0.01848(16) Uani 1 1 d
H11 H 0.334(2) 0.1073(7) -0.0609(17) 0.027(4) Uiso 1 1 d
C12 C 0.56796(14) 0.16186(5) -0.01539(11) 0.01739(18) Uani 1 1 d
C13 C 0.76555(15) 0.16863(5) -0.09055(12) 0.0211(2) Uani 1 1 d
H131 H 0.839(2) 0.2036(7) -0.0418(17) 0.028(4) Uiso 1 1 d
H132 H 0.763(2) 0.1741(7) -0.2062(18) 0.029(4) Uiso 1 1 d
C14 C 0.86539(15) 0.10596(6) -0.05004(12) 0.0215(2) Uani 1 1 d
O15 O 0.75209(10) 0.06896(4) 0.05008(9) 0.01978(15) Uani 1 1 d
O16 O 1.02141(11) 0.08727(5) -0.09446(10) 0.03027(19) Uani 1 1 d
C17 C 0.46904(15) 0.21948(5) 0.05188(12) 0.01968(19) Uani 1 1 d
O18 O 0.55089(13) 0.26968(4) 0.07538(12) 0.03185(19) Uani 1 1 d
O19 O 0.28179(11) 0.20857(4) 0.08428(10) 0.02402(16) Uani 1 1 d
C20 C 0.17527(19) 0.26248(6) 0.15180(18) 0.0315(3) Uani 1 1 d
H201 H 0.055(3) 0.2442(8) 0.188(2) 0.049(5) Uiso 1 1 d
H202 H 0.157(3) 0.2942(9) 0.073(2) 0.048(5) Uiso 1 1 d
H203 H 0.252(3) 0.2825(9) 0.240(2) 0.060(5) Uiso 1 1 d

loop_
_atom_site_aniso_label
_atom_site_aniso_U_11
_atom_site_aniso_U_22
_atom_site_aniso_U_33
_atom_site_aniso_U_23
_atom_site_aniso_U_13
_atom_site_aniso_U_12
O1 0.0223(4) 0.0354(4) 0.0213(4) -0.0011(3) -0.0067(3) 0.0011(3)
O2 0.0309(4) 0.0377(5) 0.0192(4) 0.0029(3) -0.0002(3) -0.0153(4)
N3 0.0186(4) 0.0230(4) 0.0153(4) -0.0036(3) 0.0003(3) -0.0012(3)
C4 0.0169(4) 0.0173(4) 0.0149(4) -0.0005(3) 0.0004(3) -0.0007(3)
C5 0.0247(5) 0.0210(5) 0.0131(4) -0.0007(3) 0.0015(3) 0.0002(4)
C6 0.0251(5) 0.0247(5) 0.0181(5) 0.0018(4) 0.0064(4) -0.0021(4)
C7 0.0204(5) 0.0250(5) 0.0228(5) 0.0020(4) 0.0034(4) -0.0047(4)
C8 0.0202(5) 0.0213(5) 0.0165(4) -0.0002(4) -0.0005(3) -0.0027(4)
C9 0.0178(4) 0.0165(4) 0.0129(4) -0.0001(3) 0.0012(3) 0.0002(3)
C10 0.0155(4) 0.0200(4) 0.0126(4) -0.0016(3) 0.0009(3) -0.0001(3)
N11 0.0164(4) 0.0258(4) 0.0132(4) -0.0013(3) -0.0007(3) -0.0019(3)
C12 0.0170(4) 0.0222(5) 0.0130(4) 0.0009(3) 0.0005(3) -0.0016(3)
C13 0.0177(4) 0.0300(5) 0.0155(4) 0.0019(4) 0.0022(3) -0.0037(4)
C14 0.0171(4) 0.0333(5) 0.0141(4) -0.0030(4) -0.0006(3) -0.0020(4)
O15 0.0167(3) 0.0249(4) 0.0177(3) -0.0013(3) 0.0019(2) 0.0027(3)
O16 0.0168(4) 0.0485(5) 0.0255(4) -0.0028(4) 0.0030(3) 0.0035(3)
C17 0.0208(5) 0.0220(5) 0.0162(4) 0.0039(4) 0.0000(3) 0.0004(4)
O18 0.0292(4) 0.0221(4) 0.0443(5) -0.0003(4) 0.0038(4) -0.0037(3)
O19 0.0199(4) 0.0242(4) 0.0280(4) -0.0043(3) 0.0036(3) 0.0005(3)
C20 0.0258(6) 0.0293(6) 0.0393(7) -0.0086(5) 0.0050(5) 0.0040(5)

loop_
_atom_type_symbol
_atom_type_description
_atom_type_scat_dispersion_real
_atom_type_scat_dispersion_imag
_atom_type_scat_source
C C 0.0033 0.0016 'International Tables Vol C Tables 4.2.6.8 and 6.1.1.4'
H H 0.0000 0.0000 'International Tables Vol C Tables 4.2.6.8 and 6.1.1.4'
N N 0.0061 0.0033 'International Tables Vol C Tables 4.2.6.8 and 6.1.1.4'
O O 0.0106 0.0060 'International Tables Vol C Tables 4.2.6.8 and 6.1.1.4'

loop_
_geom_angle_atom_site_label_1
_geom_angle_atom_site_label_2
_geom_angle_atom_site_label_3
_geom_angle
O2 N3 O1 123.65(9)
O2 N3 C4 118.66(8)
O1 N3 C4 117.68(8)
C5 C4 C9 122.43(9)
C5 C4 N3 116.01(9)
C9 C4 N3 121.55(8)
C6 C5 C4 119.15(9)
C6 C5 H5 120.9(9)
C4 C5 H5 119.9(9)
C5 C6 C7 119.76(9)
C5 C6 H6 118.4(9)
C7 C6 H6 121.9(9)
C6 C7 C8 120.40(10)
C6 C7 H7 121.4(9)
C8 C7 H7 118.2(9)
C7 C8 C9 121.02(9)
C7 C8 H8 120.1(9)
C9 C8 H8 118.9(9)
C8 C9 C4 117.16(9)
C8 C9 C10 118.58(8)
C4 C9 C10 124.25(9)
O15 C10 N11 111.98(8)
O15 C10 C9 113.77(8)
N11 C10 C9 123.21(8)
O15 C10 C12 108.88(8)
N11 C10 C12 60.94(6)
C9 C10 C12 127.82(8)
C10 N11 C12 61.17(6)
C10 N11 H11 112.4(9)
C12 N11 H11 112.6(9)
C17 C12 N11 123.16(8)
C17 C12 C10 121.55(8)
N11 C12 C10 57.89(6)
C17 C12 C13 119.55(9)
N11 C12 C13 112.42(8)
C10 C12 C13 106.36(8)
C12 C13 C14 103.85(8)
C12 C13 H131 111.9(8)
C14 C13 H131 108.4(8)
C12 C13 H132 114.0(9)
C14 C13 H132 109.2(9)
H131 C13 H132 109.2(12)
O16 C14 O15 120.69(11)
O16 C14 C13 128.26(10)
O15 C14 C13 111.05(8)
C14 O15 C10 109.58(8)
O18 C17 O19 124.56(10)
O18 C17 C12 123.15(10)
O19 C17 C12 112.29(9)
C17 O19 C20 115.63(9)
O19 C20 H201 104.4(10)
O19 C20 H202 110.4(11)
H201 C20 H202 112.2(15)
O19 C20 H203 109.8(11)
H201 C20 H203 113.5(15)
H202 C20 H203 106.6(15)

loop_
_geom_bond_atom_site_label_1
_geom_bond_atom_site_label_2
_geom_bond_distance
O1 N3 1.2280(11)
O2 N3 1.2278(12)
N3 C4 1.4734(13)
C4 C5 1.3879(13)
C4 C9 1.4005(13)
C5 C6 1.3869(15)
C5 H5 0.941(14)
C6 C7 1.3888(15)
C6 H6 0.985(15)
C7 C8 1.3934(14)
C7 H7 0.969(15)
C8 C9 1.3942(13)
C8 H8 0.920(14)
C9 C10 1.4892(13)
C10 O15 1.4266(11)
C10 N11 1.4453(12)
C10 C12 1.4949(14)
N11 C12 1.4914(13)
N11 H11 0.886(14)
C12 C17 1.4884(14)
C12 C13 1.5027(14)
C13 C14 1.5135(16)
C13 H131 0.975(15)
C13 H132 0.961(15)
C14 O16 1.2007(13)
C14 O15 1.3738(13)
C17 O18 1.2043(13)
C17 O19 1.3368(12)
O19 C20 1.4533(14)
C20 H201 0.961(18)
C20 H202 0.936(18)
C20 H203 0.99(2)

loop_
_geom_hbond_atom_site_label_D
_geom_hbond_atom_site_label_H
_geom_hbond_atom_site_label_A
_geom_hbond_distance_DH
_geom_hbond_distance_HA
_geom_hbond_distance_DA
_geom_hbond_angle_DHA
_geom_hbond_site_symmetry_A
N11 H11 O16 0.886(14) 2.212(15) 3.0535(12) 158.5(13) 1_455

loop_
_geom_torsion_atom_site_label_1
_geom_torsion_atom_site_label_2
_geom_torsion_atom_site_label_3
_geom_torsion_atom_site_label_4
_geom_torsion
O2 N3 C4 C5 -150.49(10)
O1 N3 C4 C5 28.30(13)
O2 N3 C4 C9 28.39(14)
O1 N3 C4 C9 -152.83(9)
C9 C4 C5 C6 -0.88(15)
N3 C4 C5 C6 177.98(9)
C4 C5 C6 C7 2.45(16)
C5 C6 C7 C8 -1.39(17)
C6 C7 C8 C9 -1.31(17)
C7 C8 C9 C4 2.80(15)
C7 C8 C9 C10 -178.14(10)
C5 C4 C9 C8 -1.72(15)
N3 C4 C9 C8 179.48(9)
C5 C4 C9 C10 179.27(9)
N3 C4 C9 C10 0.47(15)
C8 C9 C10 O15 -118.27(10)
C4 C9 C10 O15 60.72(13)
C8 C9 C10 N11 22.72(14)
C4 C9 C10 N11 -158.29(9)
C8 C9 C10 C12 99.60(12)
C4 C9 C10 C12 -81.40(13)
O15 C10 N11 C12 -100.07(9)
C9 C10 N11 C12 118.34(10)
C10 N11 C12 C17 -109.15(10)
C10 N11 C12 C13 95.78(9)
O15 C10 C12 C17 -142.92(9)
N11 C10 C12 C17 111.86(10)
C9 C10 C12 C17 0.65(15)
O15 C10 C12 N11 105.22(8)
C9 C10 C12 N11 -111.21(11)
O15 C10 C12 C13 -1.34(10)
N11 C10 C12 C13 -106.56(9)
C9 C10 C12 C13 142.23(10)
C17 C12 C13 C14 146.45(9)
N11 C12 C13 C14 -57.48(10)
C10 C12 C13 C14 3.95(10)
C12 C13 C14 O16 174.19(11)
C12 C13 C14 O15 -5.55(11)
O16 C14 O15 C10 -174.84(9)
C13 C14 O15 C10 4.93(11)
N11 C10 O15 C14 63.24(10)
C9 C10 O15 C14 -151.37(8)
C12 C10 O15 C14 -2.20(10)
N11 C12 C17 O18 -166.69(10)
C10 C12 C17 O18 123.42(11)
C13 C12 C17 O18 -13.30(15)
N11 C12 C17 O19 14.05(13)
C10 C12 C17 O19 -55.84(12)
C13 C12 C17 O19 167.44(9)
O18 C17 O19 C20 0.24(16)
C12 C17 O19 C20 179.49(9)
